data_4060074
loop_
_publ_author_name
'Jens Langer'
'Helmar G\"orls'
'Reinald Fischer'
'Dirk Walther'

_publ_section_title
;
 Organometallic Nickelamacrocycles of the Type [(R2R'P)Ni(C2H4COO)]n:
 Synthesis and Self-Assembly to Form Different Molecular Architectures
 Tuned by the Phosphine
;
_journal_name_full Organometallics
_journal_page_first 272
_journal_page_last 279
_journal_paper_doi 10.1021/om040111x
_journal_volume 24
_journal_year 2005
_chemical_formula_moiety 'C28 H48 N Ni O3 P *1/2 C5 H5 N'
_chemical_formula_sum 'C30.5 H50.5 N1.5 Ni O3 P'
_chemical_formula_weight 575.90
_chemical_name_systematic
; 
 ? 
;
_space_group_IT_number 2
_symmetry_cell_setting triclinic
_symmetry_space_group_name_Hall '-P 1'
_symmetry_space_group_name_H-M 'P -1'
_atom_sites_solution_hydrogens mixed
_atom_sites_solution_primary direct
_atom_sites_solution_secondary difmap
_audit_creation_method SHELXL-97
_cell_angle_alpha 88.669(3)
_cell_angle_beta 87.244(3)
_cell_angle_gamma 70.259(3)
_cell_formula_units_Z 2
_cell_length_a 9.3259(4)
_cell_length_b 12.5108(7)
_cell_length_c 13.5807(8)
_cell_measurement_temperature 183(2)
_cell_volume 1489.6(1)
_computing_cell_refinement DENZO
_computing_data_collection COLLECT
_computing_data_reduction DENZO
_computing_molecular_graphics SHELXTL/PC
_computing_publication_material SHELXL-97
_computing_structure_refinement 'SHELXL-97 (Sheldrick, 1997)'
_computing_structure_solution 'SHELXS-97 (Sheldrick, 1990)'
_diffrn_ambient_temperature 183(2)
_diffrn_measured_fraction_theta_full 0.974
_diffrn_measured_fraction_theta_max 0.974
_diffrn_measurement_device_type KappaCCD
_diffrn_measurement_method 'phi- + omega-scan'
_diffrn_radiation_monochromator graphite
_diffrn_radiation_source 'fine-focus sealed tube'
_diffrn_radiation_type MoK\a
_diffrn_radiation_wavelength 0.71073
_diffrn_reflns_av_R_equivalents 0.0678
_diffrn_reflns_av_sigmaI/netI 0.0747
_diffrn_reflns_limit_h_max 12
_diffrn_reflns_limit_h_min -10
_diffrn_reflns_limit_k_max 16
_diffrn_reflns_limit_k_min -15
_diffrn_reflns_limit_l_max 16
_diffrn_reflns_limit_l_min -17
_diffrn_reflns_number 10440
_diffrn_reflns_theta_full 27.54
_diffrn_reflns_theta_max 27.54
_diffrn_reflns_theta_min 1.73
_exptl_absorpt_coefficient_mu 0.737
_exptl_absorpt_correction_type none
_exptl_crystal_colour yellow
_exptl_crystal_density_diffrn 1.284
_exptl_crystal_density_method 'not measured'
_exptl_crystal_description prism
_exptl_crystal_F_000 622
_exptl_crystal_size_max 0.12
_exptl_crystal_size_mid 0.12
_exptl_crystal_size_min 0.10
_refine_diff_density_max 1.286
_refine_diff_density_min -0.797
_refine_diff_density_rms 0.080
_refine_ls_extinction_method none
_refine_ls_goodness_of_fit_ref 1.079
_refine_ls_hydrogen_treatment mixed
_refine_ls_matrix_type full
_refine_ls_number_parameters 328
_refine_ls_number_reflns 6694
_refine_ls_number_restraints 0
_refine_ls_restrained_S_all 1.079
_refine_ls_R_factor_all 0.0650
_refine_ls_R_factor_gt 0.0523
_refine_ls_shift/su_max 0.001
_refine_ls_shift/su_mean 0.000
_refine_ls_structure_factor_coef Fsqd
_refine_ls_weighting_details 'calc w=1/[\s^2^(Fo^2^)+(0.0895P)^2^+0.0000P] where P=(Fo^2^+2Fc^2^)/3'
_refine_ls_weighting_scheme calc
_refine_ls_wR_factor_gt 0.1476
_refine_ls_wR_factor_ref 0.1534
_reflns_number_gt 5330
_reflns_number_total 6694
_reflns_threshold_expression >2sigma(I)
_cod_depositor_comments
;
The following automatic conversions were performed:
'_exptl_absorpt_correction_type' value 'NONE' changed to 'none' according
to '/home/saulius/struct/CIF-dictionaries/cif_core.dic' dictionary named
'cif_core.dic' version 2.4.1 from 2010-06-29.

Automatic conversion script
Id: cif_fix_enum 1527 2010-12-29 10:47:43Z saulius 

The following automatic conversions were performed:

'_atom_sites_solution_hydrogens' value 'geom/difmap' was changed to
'mixed'.

Automatic conversion script
Id: cif_fix_values 6452 2018-10-05 10:23:21Z andrius 
;
_cod_original_sg_symbol_H-M P-1
_cod_database_code 4060074

loop_
_symmetry_equiv_pos_as_xyz
'x, y, z'
'-x, -y, -z'

loop_
_atom_site_label
_atom_site_type_symbol
_atom_site_fract_x
_atom_site_fract_y
_atom_site_fract_z
_atom_site_U_iso_or_equiv
_atom_site_adp_type
_atom_site_occupancy
_atom_site_symmetry_multiplicity
_atom_site_calc_flag
_atom_site_refinement_flags
Ni Ni 0.65293(3) 0.54409(2) 0.23100(2) 0.02637(12) Uani 1 1 d .
P P 0.48662(6) 0.69529(5) 0.29611(5) 0.02524(16) Uani 1 1 d .
O1 O 0.8271(2) 0.41572(16) 0.19298(14) 0.0342(4) Uani 1 1 d .
O2 O 1.0259(2) 0.28043(18) 0.25456(16) 0.0461(5) Uani 1 1 d .
N1 N 0.6666(2) 0.59756(17) 0.09248(16) 0.0292(4) Uani 1 1 d .
C1 C 0.6517(3) 0.4560(2) 0.3491(2) 0.0319(5) Uani 1 1 d .
H1A H 0.6096 0.5066 0.4062 0.038 Uiso 1 1 calc R
H1B H 0.5887 0.4072 0.3414 0.038 Uiso 1 1 calc R
C2 C 0.8170(3) 0.3837(2) 0.3644(2) 0.0369(6) Uani 1 1 d .
H2A H 0.8660 0.4260 0.4041 0.044 Uiso 1 1 calc R
H2B H 0.8209 0.3133 0.4007 0.044 Uiso 1 1 calc R
C3 C 0.9014(3) 0.3541(2) 0.2659(2) 0.0334(6) Uani 1 1 d .
C4 C 0.5564(3) 0.6181(2) 0.0280(2) 0.0345(6) Uani 1 1 d .
H4A H 0.4607 0.6137 0.0510 0.041 Uiso 1 1 calc R
C5 C 0.5728(3) 0.6454(3) -0.0702(2) 0.0437(7) Uani 1 1 d .
H5A H 0.4907 0.6589 -0.1129 0.052 Uiso 1 1 calc R
C6 C 0.7110(3) 0.6525(3) -0.1051(2) 0.0433(7) Uani 1 1 d .
H6A H 0.7255 0.6724 -0.1718 0.052 Uiso 1 1 calc R
C7 C 0.8280(3) 0.6299(2) -0.0401(2) 0.0413(7) Uani 1 1 d .
H7A H 0.9246 0.6338 -0.0616 0.050 Uiso 1 1 calc R
C8 C 0.8020(3) 0.6018(2) 0.0564(2) 0.0357(6) Uani 1 1 d .
H8A H 0.8839 0.5844 0.0998 0.043 Uiso 1 1 calc R
C9 C 0.2861(3) 0.6984(2) 0.30502(18) 0.0281(5) Uani 1 1 d .
H9A H 0.2225 0.7721 0.3358 0.034 Uiso 1 1 calc R
C10 C 0.2649(3) 0.6019(2) 0.3695(2) 0.0337(6) Uani 1 1 d .
H10A H 0.3292 0.5279 0.3415 0.040 Uiso 1 1 calc R
H10B H 0.2989 0.6071 0.4367 0.040 Uiso 1 1 calc R
C11 C 0.0993(3) 0.6076(2) 0.3758(2) 0.0340(6) Uani 1 1 d .
H11A H 0.0365 0.6783 0.4097 0.041 Uiso 1 1 calc R
H11B H 0.0903 0.5425 0.4153 0.041 Uiso 1 1 calc R
C12 C 0.0387(3) 0.6053(2) 0.2738(2) 0.0372(6) Uani 1 1 d .
H12A H 0.0946 0.5315 0.2421 0.045 Uiso 1 1 calc R
H12B H -0.0706 0.6133 0.2801 0.045 Uiso 1 1 calc R
C13 C 0.0584(3) 0.7010(3) 0.2104(2) 0.0429(7) Uani 1 1 d .
H13A H -0.0043 0.7749 0.2394 0.052 Uiso 1 1 calc R
H13B H 0.0225 0.6969 0.1436 0.052 Uiso 1 1 calc R
C14 C 0.2258(3) 0.6934(3) 0.2029(2) 0.0366(6) Uani 1 1 d .
H14A H 0.2361 0.7568 0.1617 0.044 Uiso 1 1 calc R
H14B H 0.2875 0.6213 0.1706 0.044 Uiso 1 1 calc R
C15 C 0.5232(3) 0.7236(2) 0.42482(18) 0.0268(5) Uani 1 1 d .
H15A H 0.4928 0.6671 0.4664 0.032 Uiso 1 1 calc R
C16 C 0.4278(3) 0.8400(2) 0.4671(2) 0.0326(5) Uani 1 1 d .
H16A H 0.4559 0.9002 0.4310 0.039 Uiso 1 1 calc R
H16B H 0.3184 0.8536 0.4579 0.039 Uiso 1 1 calc R
C17 C 0.4539(3) 0.8459(2) 0.5766(2) 0.0381(6) Uani 1 1 d .
H17A H 0.3946 0.9227 0.6014 0.046 Uiso 1 1 calc R
H17B H 0.4167 0.7905 0.6135 0.046 Uiso 1 1 calc R
C18 C 0.6223(3) 0.8203(2) 0.5952(2) 0.0383(6) Uani 1 1 d .
H18A H 0.6362 0.8203 0.6670 0.046 Uiso 1 1 calc R
H18B H 0.6569 0.8803 0.5643 0.046 Uiso 1 1 calc R
C19 C 0.7185(3) 0.7049(2) 0.5527(2) 0.0342(6) Uani 1 1 d .
H19A H 0.8276 0.6922 0.5621 0.041 Uiso 1 1 calc R
H19B H 0.6913 0.6443 0.5887 0.041 Uiso 1 1 calc R
C20 C 0.6933(3) 0.6984(2) 0.44308(19) 0.0300(5) Uani 1 1 d .
H20A H 0.7530 0.6215 0.4185 0.036 Uiso 1 1 calc R
H20B H 0.7299 0.7539 0.4061 0.036 Uiso 1 1 calc R
C21 C 0.4788(3) 0.8210(2) 0.21840(19) 0.0296(5) Uani 1 1 d .
H21A H 0.4694 0.7976 0.1498 0.036 Uiso 1 1 calc R
C22 C 0.6318(3) 0.8425(2) 0.2157(2) 0.0323(5) Uani 1 1 d .
H22A H 0.6434 0.8759 0.2790 0.039 Uiso 1 1 calc R
H22B H 0.7166 0.7696 0.2071 0.039 Uiso 1 1 calc R
C23 C 0.6393(3) 0.9231(2) 0.1312(2) 0.0393(6) Uani 1 1 d .
H23A H 0.6356 0.8872 0.0676 0.047 Uiso 1 1 calc R
H23B H 0.7369 0.9382 0.1318 0.047 Uiso 1 1 calc R
C24 C 0.5066(3) 1.0347(2) 0.1410(2) 0.0406(6) Uani 1 1 d .
H24A H 0.5091 1.0832 0.0828 0.049 Uiso 1 1 calc R
H24B H 0.5188 1.0750 0.2002 0.049 Uiso 1 1 calc R
C25 C 0.3517(3) 1.0170(2) 0.1495(2) 0.0390(6) Uani 1 1 d .
H25A H 0.3321 0.9874 0.0864 0.047 Uiso 1 1 calc R
H25B H 0.2703 1.0908 0.1622 0.047 Uiso 1 1 calc R
C26 C 0.3469(3) 0.9332(2) 0.2332(2) 0.0338(6) Uani 1 1 d .
H26A H 0.3547 0.9663 0.2974 0.041 Uiso 1 1 calc R
H26B H 0.2486 0.9189 0.2341 0.041 Uiso 1 1 calc R
O3 O 0.8097(3) 0.2968(2) 0.0304(2) 0.0683(8) Uani 1 1 d .
C27 C 0.8770(8) 0.1202(6) 0.1176(5) 0.124(2) Uiso 1 1 d .
H27A H 0.9499 0.0426 0.1197 0.186 Uiso 1 1 calc R
H27B H 0.7743 0.1177 0.1096 0.186 Uiso 1 1 calc R
H27C H 0.8789 0.1589 0.1791 0.186 Uiso 1 1 calc R
C28 C 0.9163(6) 0.1788(5) 0.0386(5) 0.1021(17) Uiso 1 1 d .
H28A H 0.9172 0.1380 -0.0232 0.123 Uiso 1 1 calc R
H28B H 1.0206 0.1802 0.0465 0.123 Uiso 1 1 calc R
C31 C 0.0675(4) 1.0761(3) 0.5332(4) 0.0773(12) Uani 0.50 1 d P
H31A H 0.1140 1.1271 0.5561 0.093 Uiso 0.50 1 calc PR
N2 N 0.0675(4) 1.0761(3) 0.5332(4) 0.0773(12) Uani 0.50 1 d P
C29 C 0.0324(4) 1.0750(3) 0.4369(4) 0.0723(13) Uani 1 1 d .
H29B H 0.0534 1.1274 0.3916 0.087 Uiso 1 1 calc R
C30 C 0.0320(4) 0.9996(4) 0.5955(3) 0.0751(12) Uani 1 1 d .
H30B H 0.0532 0.9988 0.6633 0.090 Uiso 1 1 calc R
H1O3 H 0.826(5) 0.329(4) 0.083(3) 0.080(14) Uiso 1 1 d .

loop_
_atom_site_aniso_label
_atom_site_aniso_U_11
_atom_site_aniso_U_22
_atom_site_aniso_U_33
_atom_site_aniso_U_23
_atom_site_aniso_U_13
_atom_site_aniso_U_12
Ni 0.02978(18) 0.02519(19) 0.02355(19) 0.00081(13) -0.00139(12) -0.00852(13)
P 0.0269(3) 0.0251(3) 0.0242(3) 0.0014(2) -0.0023(2) -0.0094(2)
O1 0.0373(9) 0.0316(10) 0.0283(10) 0.0024(8) -0.0002(7) -0.0048(8)
O2 0.0419(10) 0.0420(12) 0.0430(13) 0.0062(10) 0.0005(9) -0.0002(9)
N1 0.0341(10) 0.0257(11) 0.0269(11) 0.0008(8) -0.0019(8) -0.0089(8)
C1 0.0371(12) 0.0252(12) 0.0305(14) 0.0041(10) 0.0006(10) -0.0075(10)
C2 0.0415(14) 0.0313(14) 0.0311(15) 0.0061(11) -0.0038(11) -0.0035(11)
C3 0.0330(12) 0.0286(13) 0.0364(15) 0.0004(11) -0.0005(10) -0.0076(11)
C4 0.0351(12) 0.0383(15) 0.0301(14) -0.0001(11) -0.0018(10) -0.0121(11)
C5 0.0470(15) 0.0507(18) 0.0295(15) 0.0019(13) -0.0069(12) -0.0107(13)
C6 0.0572(17) 0.0409(16) 0.0268(15) 0.0044(12) 0.0063(12) -0.0114(13)
C7 0.0443(15) 0.0377(15) 0.0407(17) 0.0022(13) 0.0097(12) -0.0137(12)
C8 0.0362(13) 0.0364(14) 0.0346(15) -0.0005(11) -0.0005(11) -0.0127(11)
C9 0.0254(10) 0.0309(13) 0.0274(13) 0.0023(10) -0.0020(9) -0.0087(9)
C10 0.0325(12) 0.0373(14) 0.0327(14) 0.0054(11) -0.0006(10) -0.0139(11)
C11 0.0336(12) 0.0376(14) 0.0324(15) 0.0031(11) 0.0016(10) -0.0145(11)
C12 0.0329(12) 0.0466(16) 0.0372(16) -0.0039(12) 0.0006(11) -0.0200(12)
C13 0.0373(14) 0.061(2) 0.0367(16) 0.0088(14) -0.0120(11) -0.0244(14)
C14 0.0354(13) 0.0521(17) 0.0288(14) 0.0047(12) -0.0045(10) -0.0232(12)
C15 0.0284(11) 0.0265(12) 0.0243(12) -0.0002(10) -0.0021(9) -0.0078(9)
C16 0.0318(12) 0.0318(14) 0.0300(14) -0.0036(11) -0.0041(10) -0.0046(10)
C17 0.0398(13) 0.0393(15) 0.0315(15) -0.0076(12) 0.0001(11) -0.0083(12)
C18 0.0458(14) 0.0380(15) 0.0306(15) -0.0042(12) -0.0074(11) -0.0123(12)
C19 0.0374(13) 0.0330(14) 0.0315(14) 0.0009(11) -0.0089(10) -0.0101(11)
C20 0.0301(11) 0.0293(13) 0.0304(14) -0.0004(10) -0.0036(10) -0.0093(10)
C21 0.0320(12) 0.0305(13) 0.0273(13) 0.0016(10) -0.0025(9) -0.0118(10)
C22 0.0330(12) 0.0313(13) 0.0333(15) 0.0028(11) 0.0006(10) -0.0123(10)
C23 0.0436(14) 0.0370(15) 0.0386(16) 0.0044(12) 0.0037(12) -0.0162(12)
C24 0.0529(16) 0.0326(14) 0.0377(17) 0.0090(12) 0.0000(12) -0.0172(13)
C25 0.0436(14) 0.0294(14) 0.0388(16) 0.0063(12) -0.0051(12) -0.0054(11)
C26 0.0357(12) 0.0271(13) 0.0356(15) 0.0034(11) -0.0009(10) -0.0068(10)
O3 0.0859(18) 0.0622(17) 0.0481(16) -0.0123(13) -0.0272(13) -0.0095(14)
C31 0.063(2) 0.053(2) 0.107(4) -0.003(2) 0.019(2) -0.0111(17)
N2 0.063(2) 0.053(2) 0.107(4) -0.003(2) 0.019(2) -0.0111(17)
C29 0.053(2) 0.046(2) 0.101(4) 0.024(2) 0.020(2) 0.0013(16)
C30 0.0469(19) 0.090(3) 0.064(3) 0.006(2) 0.0087(17) 0.007(2)

loop_
_atom_type_symbol
_atom_type_description
_atom_type_scat_dispersion_real
_atom_type_scat_dispersion_imag
_atom_type_scat_source
C C 0.0033 0.0016 'International Tables Vol C Tables 4.2.6.8 and 6.1.1.4'
H H 0.0000 0.0000 'International Tables Vol C Tables 4.2.6.8 and 6.1.1.4'
N N 0.0061 0.0033 'International Tables Vol C Tables 4.2.6.8 and 6.1.1.4'
O O 0.0106 0.0060 'International Tables Vol C Tables 4.2.6.8 and 6.1.1.4'
P P 0.1023 0.0942 'International Tables Vol C Tables 4.2.6.8 and 6.1.1.4'
Ni Ni 0.3393 1.1124 'International Tables Vol C Tables 4.2.6.8 and 6.1.1.4'

loop_
_geom_angle_atom_site_label_1
_geom_angle_atom_site_label_2
_geom_angle_atom_site_label_3
_geom_angle
_geom_angle_site_symmetry_1
O1 Ni C1 83.74(9) .
O1 Ni N1 85.29(8) .
C1 Ni N1 165.60(10) .
O1 Ni P 168.14(6) .
C1 Ni P 92.05(8) .
N1 Ni P 100.47(6) .
C9 P C21 103.89(11) .
C9 P C15 103.11(11) .
C21 P C15 108.71(11) .
C9 P Ni 116.24(8) .
C21 P Ni 109.47(8) .
C15 P Ni 114.64(8) .
C3 O1 Ni 115.54(17) .
C4 N1 C8 116.2(2) .
C4 N1 Ni 125.02(17) .
C8 N1 Ni 118.35(18) .
C2 C1 Ni 106.26(17) .
C3 C2 C1 109.7(2) .
O2 C3 O1 123.2(3) .
O2 C3 C2 123.7(3) .
O1 C3 C2 113.1(2) .
N1 C4 C5 124.1(2) .
C6 C5 C4 118.8(3) .
C5 C6 C7 118.3(3) .
C8 C7 C6 119.0(3) .
N1 C8 C7 123.6(3) .
C14 C9 C10 109.0(2) .
C14 C9 P 111.36(17) .
C10 C9 P 112.82(17) .
C11 C10 C9 111.4(2) .
C10 C11 C12 111.6(2) .
C13 C12 C11 110.2(2) .
C12 C13 C14 110.7(2) .
C13 C14 C9 111.1(2) .
C16 C15 C20 110.17(19) .
C16 C15 P 116.54(17) .
C20 C15 P 113.47(17) .
C17 C16 C15 111.0(2) .
C18 C17 C16 111.4(2) .
C17 C18 C19 110.8(2) .
C20 C19 C18 111.4(2) .
C19 C20 C15 111.0(2) .
C26 C21 C22 110.0(2) .
C26 C21 P 120.19(18) .
C22 C21 P 111.16(17) .
C23 C22 C21 110.5(2) .
C22 C23 C24 110.5(2) .
C23 C24 C25 112.5(2) .
C24 C25 C26 111.3(2) .
C21 C26 C25 110.0(2) .
C27 C28 O3 112.4(5) .
C29 C31 C30 116.7(4) .
C30 C29 C31 121.3(4) 2_576
C29 C30 C31 122.1(5) 2_576

loop_
_geom_bond_atom_site_label_1
_geom_bond_atom_site_label_2
_geom_bond_distance
_geom_bond_site_symmetry_2
Ni O1 1.9183(18) .
Ni C1 1.927(3) .
Ni N1 1.995(2) .
Ni P 2.1747(7) .
P C9 1.855(2) .
P C21 1.856(3) .
P C15 1.861(2) .
O1 C3 1.313(3) .
O2 C3 1.220(3) .
N1 C4 1.337(3) .
N1 C8 1.350(3) .
C1 C2 1.522(3) .
C2 C3 1.507(4) .
C4 C5 1.383(4) .
C5 C6 1.382(4) .
C6 C7 1.386(4) .
C7 C8 1.380(4) .
C9 C14 1.532(4) .
C9 C10 1.536(3) .
C10 C11 1.521(3) .
C11 C12 1.525(4) .
C12 C13 1.515(4) .
C13 C14 1.530(3) .
C15 C16 1.535(3) .
C15 C20 1.541(3) .
C16 C17 1.526(4) .
C17 C18 1.525(4) .
C18 C19 1.528(4) .
C19 C20 1.527(4) .
C21 C26 1.532(4) .
C21 C22 1.537(3) .
C22 C23 1.524(4) .
C23 C24 1.525(4) .
C24 C25 1.532(4) .
C25 C26 1.538(4) .
O3 C28 1.481(6) .
C27 C28 1.390(8) .
C31 C29 1.365(6) .
C31 C30 1.374(6) .
C29 C30 1.360(7) 2_576
C30 C29 1.360(7) 2_576
